data_2243952
loop_
_publ_author_name
'Brennessel, William W.'
'Ellis, John E.'

_publ_section_title
;
 Crystal structures of two novel iron isocyanides from the reaction of
 2,6-dimethylphenyl isocyanide, CNXyl, with bis(anthracene)ferrate({-}1)
;
_journal_coeditor_code YZ2014
_journal_issue 1
_journal_name_full 'Acta Crystallographica Section E'
_journal_page_first
;
;
_journal_paper_doi 10.1107/S205698902101313X
_journal_volume 78
_journal_year 2022
_chemical_formula_iupac '[Fe (C54 H56 N6) (C9 H9 N)3], 2C4 H8 O'
_chemical_formula_moiety 'C81 H83 Fe N9, 2(C4 H8 O)'
_chemical_formula_sum 'C89 H99 Fe N9 O2'
_chemical_formula_weight 1382.62
_chemical_name_systematic
;{5,6-Bis(2,6-dimethylanilino)-3-(2,6-dimethylphenyl)-1,2,7-tris[(2,6-dimethylphenyl)imino]-3-azoniahept-3-ene-1,4,7-triido}tris(2,6-dimethylphenyl
isocyanide)iron tetrahydrofuran disolvate
;
_space_group_crystal_system triclinic
_space_group_IT_number 2
_space_group_name_Hall '-P 1'
_space_group_name_H-M_alt 'P -1'
_atom_sites_solution_hydrogens mixed
_atom_sites_solution_primary direct
_atom_sites_solution_secondary difmap
_audit_creation_method SHELXL-2018/3
_cell_angle_alpha 85.342(3)
_cell_angle_beta 74.001(3)
_cell_angle_gamma 70.884(3)
_cell_formula_units_Z 2
_cell_length_a 13.8912(10)
_cell_length_b 15.4941(11)
_cell_length_c 19.7902(14)
_cell_measurement_reflns_used 3451
_cell_measurement_temperature 293(2)
_cell_measurement_theta_max 22.65
_cell_measurement_theta_min 2.31
_cell_volume 3868.5(5)
_computing_cell_refinement
;
SAINT (Bruker, 2003)
;
_computing_data_collection
;
SMART (Bruker, 2003)
;
_computing_data_reduction
;
SAINT (Bruker, 2003)
;
_computing_molecular_graphics
;
SHELXTL (Sheldrick, 2008)
;
_computing_publication_material
;
SHELXTL (Sheldrick, 2008)
;
_computing_structure_refinement
;
<i>SHELXL2018/3</i> (Sheldrick, 2015)
;
_computing_structure_solution
;
SIR97 (Altomare <i>et al</i>., 1999)
;
_diffrn_ambient_temperature 293(2)
_diffrn_measured_fraction_theta_full 0.992
_diffrn_measured_fraction_theta_max 0.992
_diffrn_measurement_device_type 'Bruker SMART CCD platform'
_diffrn_measurement_method '\w scans'
_diffrn_radiation_type MoK\a
_diffrn_radiation_wavelength 0.71073
_diffrn_reflns_av_R_equivalents 0.0400
_diffrn_reflns_av_unetI/netI 0.0564
_diffrn_reflns_limit_h_max 16
_diffrn_reflns_limit_h_min -16
_diffrn_reflns_limit_k_max 18
_diffrn_reflns_limit_k_min -18
_diffrn_reflns_limit_l_max 23
_diffrn_reflns_limit_l_min -23
_diffrn_reflns_number 31905
_diffrn_reflns_theta_full 25.067
_diffrn_reflns_theta_max 25.067
_diffrn_reflns_theta_min 1.609
_diffrn_source 'fine-focus sealed tube'
_exptl_absorpt_coefficient_mu 0.249
_exptl_absorpt_correction_T_max 1.0000
_exptl_absorpt_correction_T_min 0.9254
_exptl_absorpt_correction_type multi-scan
_exptl_absorpt_process_details
;
(SADABS; Krause <i>et al.</i>,  2015)
;
_exptl_crystal_colour 'dark red'
_exptl_crystal_density_diffrn 1.187
_exptl_crystal_description block
_exptl_crystal_F_000 1476
_exptl_crystal_size_max 0.34
_exptl_crystal_size_mid 0.30
_exptl_crystal_size_min 0.24
_refine_diff_density_max 0.383
_refine_diff_density_min -0.183
_refine_ls_extinction_method none
_refine_ls_goodness_of_fit_ref 1.016
_refine_ls_hydrogen_treatment mixed
_refine_ls_matrix_type full
_refine_ls_number_parameters 1192
_refine_ls_number_reflns 13640
_refine_ls_number_restraints 382
_refine_ls_restrained_S_all 1.013
_refine_ls_R_factor_all 0.0842
_refine_ls_R_factor_gt 0.0513
_refine_ls_shift/su_max 0.000
_refine_ls_shift/su_mean 0.000
_refine_ls_structure_factor_coef Fsqd
_refine_ls_weighting_details 'w=1/[\s^2^(Fo^2^)+(0.0600P)^2^+0.9501P] where P=(Fo^2^+2Fc^2^)/3'
_refine_ls_weighting_scheme calc
_refine_ls_wR_factor_gt 0.1190
_refine_ls_wR_factor_ref 0.1357
_reflns_number_gt 9367
_reflns_number_total 13640
_reflns_threshold_expression 'I > 2\s(I)'
_cod_data_source_file yz2014sup1.cif
_cod_data_source_block 2
_cod_database_code 2243952
_shelx_space_group_comment
;
The symmetry employed for this shelxl refinement is uniquely defined
by the following loop, which should always be used as a source of
symmetry information in preference to the above space-group names.
They are only intended as comments.
;
_shelx_estimated_absorpt_t_min 0.920
_shelx_estimated_absorpt_t_max 0.943

loop_
_space_group_symop_operation_xyz
'x, y, z'
'-x, -y, -z'

loop_
_atom_site_type_symbol
_atom_site_label
_atom_site_fract_x
_atom_site_fract_y
_atom_site_fract_z
_atom_site_U_iso_or_equiv
_atom_site_adp_type
_atom_site_calc_flag
_atom_site_occupancy
_atom_site_disorder_assembly
_atom_site_disorder_group
Fe Fe1 0.35113(3) 0.21957(2) 0.30062(2) 0.03572(11) Uani d 1 . .
C C1 0.25165(18) 0.18309(16) 0.36939(12) 0.0374(5) Uani d 1 . .
N N1 0.1973(17) 0.163(2) 0.4210(8) 0.038(3) Uani d 0.48(2) A 1
C C2 0.1256(12) 0.1360(14) 0.4769(8) 0.040(3) Uani d 0.48(2) A 1
C C3 0.1659(12) 0.0698(12) 0.5224(9) 0.050(3) Uani d 0.48(2) A 1
C C4 0.0935(14) 0.0492(11) 0.5792(8) 0.084(4) Uani d 0.48(2) A 1
H H4 0.117586 0.005216 0.610856 0.101 Uiso calc 0.48(2) A 1
C C5 -0.0125(14) 0.0917(13) 0.5900(10) 0.114(5) Uani d 0.48(2) A 1
H H5 -0.059463 0.077798 0.629450 0.137 Uiso calc 0.48(2) A 1
C C6 -0.0499(12) 0.1545(12) 0.5433(9) 0.088(4) Uani d 0.48(2) A 1
H H6 -0.122488 0.181145 0.550534 0.106 Uiso calc 0.48(2) A 1
C C7 0.0172(12) 0.1794(11) 0.4858(8) 0.053(3) Uani d 0.48(2) A 1
C C8 0.2805(13) 0.017(2) 0.5158(18) 0.069(5) Uani d 0.48(2) A 1
H H8A 0.286422 -0.042250 0.535705 0.103 Uiso calc 0.48(2) A 1
H H8B 0.309270 0.049390 0.540343 0.103 Uiso calc 0.48(2) A 1
H H8C 0.318798 0.011109 0.467017 0.103 Uiso calc 0.48(2) A 1
C C9 -0.035(2) 0.2440(19) 0.4353(16) 0.089(6) Uani d 0.48(2) A 1
H H9A -0.054436 0.210192 0.405471 0.133 Uiso calc 0.48(2) A 1
H H9B 0.012745 0.273556 0.407097 0.133 Uiso calc 0.48(2) A 1
H H9C -0.097647 0.289155 0.461464 0.133 Uiso calc 0.48(2) A 1
N N1' 0.1885(16) 0.1561(19) 0.4099(8) 0.039(3) Uani d 0.52(2) A 5
C C2' 0.1201(11) 0.1246(12) 0.4650(8) 0.040(3) Uani d 0.52(2) A 5
C C3' 0.1615(12) 0.0563(12) 0.5086(8) 0.050(3) Uani d 0.52(2) A 5
C C4' 0.0903(12) 0.0241(10) 0.5586(8) 0.078(3) Uani d 0.52(2) A 5
H H4' 0.115114 -0.021889 0.588672 0.093 Uiso calc 0.52(2) A 5
C C5' -0.0159(11) 0.0583(12) 0.5648(8) 0.099(4) Uani d 0.52(2) A 5
H H5' -0.062225 0.034129 0.597690 0.119 Uiso calc 0.52(2) A 5
C C6' -0.0538(11) 0.1280(11) 0.5227(8) 0.082(4) Uani d 0.52(2) A 5
H H6' -0.126460 0.152483 0.528949 0.098 Uiso calc 0.52(2) A 5
C C7' 0.0115(11) 0.1629(10) 0.4718(7) 0.052(3) Uani d 0.52(2) A 5
C C8' 0.2783(13) 0.024(2) 0.5028(18) 0.074(5) Uani d 0.52(2) A 5
H H8D 0.313260 0.054203 0.463980 0.111 Uiso calc 0.52(2) A 5
H H8E 0.306287 -0.040505 0.495216 0.111 Uiso calc 0.52(2) A 5
H H8F 0.289881 0.039270 0.545434 0.111 Uiso calc 0.52(2) A 5
C C9' -0.024(2) 0.2447(16) 0.4271(14) 0.081(5) Uani d 0.52(2) A 5
H H9D 0.026936 0.238549 0.382300 0.121 Uiso calc 0.52(2) A 5
H H9E -0.031125 0.299351 0.450271 0.121 Uiso calc 0.52(2) A 5
H H9F -0.091234 0.248324 0.420245 0.121 Uiso calc 0.52(2) A 5
C C10 0.34098(19) 0.29901(17) 0.36912(13) 0.0430(6) Uani d 1 . .
N N2 0.32553(18) 0.34287(15) 0.41886(12) 0.0532(6) Uani d 1 . .
C C11 0.3071(2) 0.39771(19) 0.47604(16) 0.0601(8) Uani d 1 . .
C C12 0.3699(3) 0.4569(2) 0.4668(2) 0.0751(10) Uani d 1 . .
C C13 0.3503(4) 0.5122(3) 0.5228(3) 0.1084(15) Uani d 1 . .
H H13 0.389612 0.551578 0.519289 0.130 Uiso calc 1 . .
C C14 0.2763(4) 0.5113(3) 0.5825(3) 0.1104(17) Uani d 1 . .
H H14 0.265382 0.550597 0.618980 0.133 Uiso calc 1 . .
C C15 0.2149(3) 0.4537(3) 0.5921(2) 0.1005(14) Uani d 1 . .
H H15 0.164033 0.454590 0.634154 0.121 Uiso calc 1 . .
C C16 0.2314(3) 0.3935(2) 0.53630(17) 0.0723(9) Uani d 1 . .
C C17 0.4513(3) 0.4572(3) 0.4001(2) 0.0970(12) Uani d 1 . .
H H17A 0.419412 0.468432 0.361580 0.146 Uiso calc 1 . .
H H17B 0.505805 0.398944 0.393440 0.146 Uiso calc 1 . .
H H17C 0.481311 0.504254 0.402151 0.146 Uiso calc 1 . .
C C18 0.1678(3) 0.3303(3) 0.54419(18) 0.0888(11) Uani d 1 . .
H H18A 0.110799 0.345926 0.586198 0.133 Uiso calc 1 . .
H H18B 0.212062 0.268604 0.547200 0.133 Uiso calc 1 . .
H H18C 0.139776 0.335815 0.504237 0.133 Uiso calc 1 . .
C C19 0.4540(2) 0.25518(16) 0.23412(13) 0.0433(6) Uani d 1 . .
N N3 0.51689(18) 0.27967(16) 0.19195(12) 0.0577(6) Uani d 1 . .
C C20 0.5842(2) 0.3167(2) 0.13985(18) 0.0667(8) Uani d 1 . .
C C21 0.5967(3) 0.2979(3) 0.0692(2) 0.0917(12) Uani d 1 . .
C C22 0.6598(5) 0.3372(4) 0.0190(3) 0.141(2) Uani d 1 . .
H H22 0.669592 0.326608 -0.028387 0.169 Uiso calc 1 . .
C C23 0.7074(5) 0.3904(5) 0.0376(4) 0.158(2) Uani d 1 . .
H H23 0.749511 0.415784 0.002305 0.190 Uiso calc 1 . .
C C24 0.6971(4) 0.4091(4) 0.1052(3) 0.1276(18) Uani d 1 . .
H H24 0.732090 0.445884 0.115935 0.153 Uiso calc 1 . .
C C25 0.6318(3) 0.3716(3) 0.1599(2) 0.0947(12) Uani d 1 . .
C C26 0.5409(4) 0.2409(3) 0.0490(2) 0.1274(17) Uani d 1 . .
H H26A 0.468143 0.260308 0.075514 0.191 Uiso calc 1 . .
H H26B 0.573494 0.177966 0.058805 0.191 Uiso calc 1 . .
H H26C 0.545128 0.247637 -0.000267 0.191 Uiso calc 1 . .
C C27 0.6145(4) 0.3914(3) 0.2352(3) 0.1335(18) Uani d 1 . .
H H27A 0.640446 0.440613 0.239048 0.200 Uiso calc 1 . .
H H27B 0.651428 0.337972 0.256977 0.200 Uiso calc 1 . .
H H27C 0.540285 0.408553 0.258234 0.200 Uiso calc 1 . .
C C28 0.24879(19) 0.30335(17) 0.25034(12) 0.0406(6) Uani d 1 . .
N N4 0.20694(17) 0.38993(14) 0.24343(12) 0.0509(5) Uani d 1 . .
C C29 0.2172(2) 0.45872(17) 0.28145(16) 0.0539(7) Uani d 1 . .
C C30 0.2816(2) 0.51023(19) 0.24651(18) 0.0640(8) Uani d 1 . .
C C31 0.2848(3) 0.5822(2) 0.2823(2) 0.0820(10) Uani d 1 . .
H H31 0.328483 0.616191 0.259955 0.098 Uiso calc 1 . .
C C32 0.2248(3) 0.6042(2) 0.3502(2) 0.0910(12) Uani d 1 . .
H H32 0.229517 0.651535 0.373849 0.109 Uiso calc 1 . .
C C33 0.1577(3) 0.5562(2) 0.38299(19) 0.0775(10) Uani d 1 . .
H H33 0.115221 0.572878 0.428293 0.093 Uiso calc 1 . .
C C34 0.1524(2) 0.48277(19) 0.34933(17) 0.0608(8) Uani d 1 . .
C C35 0.3405(3) 0.4929(2) 0.17021(19) 0.0876(11) Uani d 1 . .
H H35A 0.377563 0.428753 0.162594 0.131 Uiso calc 1 . .
H H35B 0.390138 0.526179 0.157491 0.131 Uiso calc 1 . .
H H35C 0.291318 0.512636 0.141852 0.131 Uiso calc 1 . .
C C36 0.0763(3) 0.4330(2) 0.38418(18) 0.0772(9) Uani d 1 . .
H H36A 0.114516 0.370046 0.389743 0.116 Uiso calc 1 . .
H H36B 0.029164 0.437033 0.355702 0.116 Uiso calc 1 . .
H H36C 0.036362 0.460045 0.429484 0.116 Uiso calc 1 . .
C C37 0.21966(19) 0.25081(16) 0.20101(12) 0.0395(6) Uani d 1 . .
N N5 0.15384(17) 0.27524(14) 0.16458(11) 0.0496(5) Uani d 1 . .
C C38 0.0871(2) 0.36446(18) 0.15718(15) 0.0548(7) Uani d 1 . .
C C39 -0.0167(3) 0.3937(2) 0.19960(18) 0.0687(9) Uani d 1 . .
C C40 -0.0847(3) 0.4763(3) 0.1850(3) 0.0979(12) Uani d 1 . .
H H40 -0.153475 0.496925 0.213467 0.118 Uiso calc 1 . .
C C41 -0.0532(4) 0.5280(3) 0.1299(3) 0.1214(17) Uani d 1 . .
H H41 -0.099957 0.583743 0.121359 0.146 Uiso calc 1 . .
C C42 0.0480(4) 0.4979(3) 0.0867(2) 0.1056(14) Uani d 1 . .
H H42 0.068513 0.532855 0.048386 0.127 Uiso calc 1 . .
C C43 0.1197(3) 0.4162(2) 0.09944(17) 0.0698(9) Uani d 1 . .
C C44 -0.0534(3) 0.3352(3) 0.2585(2) 0.0938(11) Uani d 1 . .
H H44A -0.040509 0.275608 0.240580 0.141 Uiso calc 1 . .
H H44B -0.127639 0.362572 0.279375 0.141 Uiso calc 1 . .
H H44C -0.015496 0.330053 0.293340 0.141 Uiso calc 1 . .
C C45 0.2297(3) 0.3817(3) 0.05277(19) 0.0975(12) Uani d 1 . .
H H45A 0.244439 0.319767 0.038922 0.146 Uiso calc 1 . .
H H45B 0.279026 0.384155 0.077726 0.146 Uiso calc 1 . .
H H45C 0.236145 0.419151 0.011719 0.146 Uiso calc 1 . .
C C46 0.34745(17) 0.12871(16) 0.23919(11) 0.0358(5) Uani d 1 . .
N N6 0.27881(15) 0.15579(13) 0.19868(10) 0.0387(5) Uani d 1 . .
C C47 0.2492(2) 0.09565(17) 0.16096(14) 0.0475(6) Uani d 1 . .
C C48 0.1703(2) 0.05989(19) 0.19782(17) 0.0618(8) Uani d 1 . .
C C49 0.1442(3) 0.0007(3) 0.1624(3) 0.0936(12) Uani d 1 . .
H H49 0.092437 -0.024861 0.186113 0.112 Uiso calc 1 . .
C C50 0.1938(4) -0.0203(3) 0.0931(3) 0.1080(15) Uani d 1 . .
H H50 0.175252 -0.060106 0.070233 0.130 Uiso calc 1 . .
C C51 0.2700(4) 0.0162(2) 0.0569(2) 0.0883(12) Uani d 1 . .
H H51 0.302034 0.001541 0.009619 0.106 Uiso calc 1 . .
C C52 0.3005(3) 0.07522(19) 0.08996(15) 0.0597(8) Uani d 1 . .
C C53 0.1133(3) 0.0839(2) 0.27325(19) 0.0793(10) Uani d 1 . .
H H53A 0.090769 0.148977 0.279523 0.119 Uiso calc 1 . .
H H53B 0.159759 0.055074 0.302332 0.119 Uiso calc 1 . .
H H53C 0.052766 0.063136 0.286284 0.119 Uiso calc 1 . .
C C54 0.3860(3) 0.1129(2) 0.05188(16) 0.0798(10) Uani d 1 . .
H H54A 0.362848 0.177606 0.060169 0.120 Uiso calc 1 . .
H H54B 0.402603 0.101166 0.002415 0.120 Uiso calc 1 . .
H H54C 0.447690 0.084315 0.068461 0.120 Uiso calc 1 . .
C C55 0.40919(18) 0.03657(16) 0.24366(12) 0.0376(5) Uani d 1 . .
N N7 0.42428(19) -0.03613(14) 0.19870(11) 0.0469(5) Uani d 1 . .
H H7 0.368(2) -0.0414(17) 0.1943(13) 0.047(8) Uiso d 1 . .
C C56 0.5200(2) -0.10162(18) 0.16579(13) 0.0517(7) Uani d 1 . .
C C57 0.5144(3) -0.1858(2) 0.14824(15) 0.0666(9) Uani d 1 . .
C C58 0.6081(4) -0.2537(2) 0.11867(18) 0.0911(12) Uani d 1 . .
H H58 0.605816 -0.309865 0.107167 0.109 Uiso calc 1 . .
C C59 0.7037(4) -0.2398(3) 0.1061(2) 0.1055(16) Uani d 1 . .
H H59 0.765816 -0.287274 0.088764 0.127 Uiso calc 1 . .
C C60 0.7078(3) -0.1557(3) 0.11908(17) 0.0909(12) Uani d 1 . .
H H60 0.773083 -0.146271 0.108416 0.109 Uiso calc 1 . .
C C61 0.6169(2) -0.0840(2) 0.14781(14) 0.0623(8) Uani d 1 . .
C C62 0.4103(3) -0.2018(2) 0.15989(18) 0.0833(11) Uani d 1 . .
H H62A 0.371305 -0.189685 0.208266 0.125 Uiso calc 1 . .
H H62B 0.422128 -0.264150 0.148473 0.125 Uiso calc 1 . .
H H62C 0.370665 -0.161861 0.130402 0.125 Uiso calc 1 . .
C C63 0.6280(2) 0.0076(2) 0.15438(16) 0.0756(9) Uani d 1 . .
H H63A 0.572458 0.054107 0.139812 0.113 Uiso calc 1 . .
H H63B 0.695168 0.009104 0.125112 0.113 Uiso calc 1 . .
H H63C 0.623362 0.018380 0.202434 0.113 Uiso calc 1 . .
C C64 0.45758(17) 0.02443(16) 0.29812(11) 0.0366(5) Uani d 1 . .
N N8 0.5048(13) -0.0503(6) 0.3313(10) 0.041(2) Uani d 0.568(16) B 1
H H8 0.529233 -0.039870 0.364177 0.049 Uiso calc 0.568(16) B 1
C C65 0.5203(11) -0.1449(8) 0.320(2) 0.043(2) Uani d 0.568(16) B 1
C C66 0.4371(11) -0.1796(9) 0.3306(13) 0.054(3) Uani d 0.568(16) B 1
C C67 0.4577(10) -0.2743(8) 0.3258(10) 0.068(3) Uani d 0.568(16) B 1
H H67 0.402487 -0.298439 0.333925 0.081 Uiso calc 0.568(16) B 1
C C68 0.5607(12) -0.3305(7) 0.3090(6) 0.076(4) Uani d 0.568(16) B 1
H H68 0.575015 -0.392896 0.303746 0.091 Uiso calc 0.568(16) B 1
C C69 0.6438(11) -0.2959(8) 0.2996(8) 0.075(3) Uani d 0.568(16) B 1
H H69 0.712835 -0.335344 0.287442 0.090 Uiso calc 0.568(16) B 1
C C70 0.6254(11) -0.2029(8) 0.3080(13) 0.055(3) Uani d 0.568(16) B 1
C C71 0.3243(11) -0.1204(11) 0.3543(10) 0.065(3) Uani d 0.568(16) B 1
H H71A 0.279197 -0.151494 0.345844 0.098 Uiso calc 0.568(16) B 1
H H71B 0.314728 -0.064218 0.328714 0.098 Uiso calc 0.568(16) B 1
H H71C 0.306562 -0.107421 0.403678 0.098 Uiso calc 0.568(16) B 1
C C72 0.7172(13) -0.1687(14) 0.2994(12) 0.081(4) Uani d 0.568(16) B 1
H H72A 0.702402 -0.127201 0.337189 0.121 Uiso calc 0.568(16) B 1
H H72B 0.728860 -0.137668 0.255390 0.121 Uiso calc 0.568(16) B 1
H H72C 0.779292 -0.219388 0.300150 0.121 Uiso calc 0.568(16) B 1
N N8' 0.5095(16) -0.0569(8) 0.3213(14) 0.042(4) Uani d 0.432(16) B 5
H H8' 0.556817 -0.053030 0.340151 0.050 Uiso calc 0.432(16) B 5
C C65' 0.5056(15) -0.1479(11) 0.322(3) 0.051(3) Uani d 0.432(16) B 5
C C66' 0.4096(14) -0.1637(10) 0.3363(17) 0.052(3) Uani d 0.432(16) B 5
C C67' 0.4144(14) -0.2542(11) 0.3297(14) 0.074(4) Uani d 0.432(16) B 5
H H67' 0.352638 -0.267872 0.333863 0.089 Uiso calc 0.432(16) B 5
C C68' 0.5091(15) -0.3227(11) 0.3172(9) 0.078(4) Uani d 0.432(16) B 5
H H68' 0.509234 -0.382652 0.315929 0.094 Uiso calc 0.432(16) B 5
C C69' 0.6055(13) -0.3071(11) 0.3063(10) 0.073(4) Uani d 0.432(16) B 5
H H69' 0.668441 -0.355385 0.298997 0.088 Uiso calc 0.432(16) B 5
C C70' 0.6047(15) -0.2166(12) 0.3066(19) 0.054(3) Uani d 0.432(16) B 5
C C71' 0.3032(15) -0.0927(15) 0.3537(14) 0.070(4) Uani d 0.432(16) B 5
H H71D 0.257377 -0.112164 0.393280 0.105 Uiso calc 0.432(16) B 5
H H71E 0.274080 -0.084125 0.314022 0.105 Uiso calc 0.432(16) B 5
H H71F 0.309763 -0.036180 0.365077 0.105 Uiso calc 0.432(16) B 5
C C72' 0.7029(18) -0.1920(18) 0.2990(14) 0.070(4) Uani d 0.432(16) B 5
H H72D 0.696102 -0.134069 0.276136 0.105 Uiso calc 0.432(16) B 5
H H72E 0.762631 -0.237989 0.271407 0.105 Uiso calc 0.432(16) B 5
H H72F 0.712747 -0.188141 0.344693 0.105 Uiso calc 0.432(16) B 5
C C73 0.46293(18) 0.11139(16) 0.32544(11) 0.0371(5) Uani d 1 . .
N N9 0.54009(16) 0.09251(14) 0.35388(11) 0.0449(5) Uani d 1 . .
C C74 0.5761(2) 0.15374(17) 0.38172(14) 0.0478(6) Uani d 1 . .
C C75 0.6692(2) 0.1691(2) 0.34225(17) 0.0608(8) Uani d 1 . .
C C76 0.7139(3) 0.2188(2) 0.3733(2) 0.0768(10) Uani d 1 . .
H H76 0.775449 0.230044 0.347570 0.092 Uiso calc 1 . .
C C77 0.6687(3) 0.2511(2) 0.4410(2) 0.0815(11) Uani d 1 . .
H H77 0.699474 0.284169 0.460721 0.098 Uiso calc 1 . .
C C78 0.5783(3) 0.2347(2) 0.47949(18) 0.0690(9) Uani d 1 . .
H H78 0.547801 0.257474 0.525202 0.083 Uiso calc 1 . .
C C79 0.5313(2) 0.18475(18) 0.45160(15) 0.0520(7) Uani d 1 . .
C C80 0.7237(3) 0.1294(3) 0.26970(19) 0.0857(11) Uani d 1 . .
H H80A 0.789078 0.142530 0.252515 0.129 Uiso calc 1 . .
H H80B 0.679167 0.155711 0.238954 0.129 Uiso calc 1 . .
H H80C 0.737762 0.064399 0.271225 0.129 Uiso calc 1 . .
C C81 0.4401(2) 0.1584(2) 0.49680(15) 0.0638(8) Uani d 1 . .
H H81A 0.387461 0.167967 0.471652 0.096 Uiso calc 1 . .
H H81B 0.410226 0.195206 0.538860 0.096 Uiso calc 1 . .
H H81C 0.463872 0.095154 0.508977 0.096 Uiso calc 1 . .
O O1 0.9343(13) 0.1372(13) 0.0105(9) 0.228(8) Uani d 0.552(19) C 1
C C82 0.8985(19) 0.1455(18) 0.0847(9) 0.180(7) Uani d 0.552(19) C 1
H H82A 0.919797 0.086408 0.106537 0.216 Uiso calc 0.552(19) C 1
H H82B 0.822160 0.171249 0.099722 0.216 Uiso calc 0.552(19) C 1
C C83 0.9497(16) 0.2080(14) 0.1033(8) 0.154(6) Uani d 0.552(19) C 1
H H83A 0.994015 0.177455 0.134021 0.184 Uiso calc 0.552(19) C 1
H H83B 0.896455 0.262114 0.127383 0.184 Uiso calc 0.552(19) C 1
C C84 1.0165(11) 0.2343(12) 0.0345(11) 0.181(6) Uani d 0.552(19) C 1
H H84A 0.981219 0.295282 0.020252 0.217 Uiso calc 0.552(19) C 1
H H84B 1.085147 0.231743 0.039001 0.217 Uiso calc 0.552(19) C 1
C C85 1.0264(12) 0.1656(19) -0.0155(9) 0.182(9) Uani d 0.552(19) C 1
H H85A 1.029009 0.191379 -0.062034 0.219 Uiso calc 0.552(19) C 1
H H85B 1.090121 0.114196 -0.017944 0.219 Uiso calc 0.552(19) C 1
O O1' 0.996(3) 0.2346(19) 0.0573(12) 0.357(16) Uani d 0.448(19) C 5
C C82' 0.9945(14) 0.2279(10) -0.0142(9) 0.121(5) Uani d 0.448(19) C 5
H H82C 1.059140 0.231871 -0.047128 0.145 Uiso calc 0.448(19) C 5
H H82D 0.934419 0.274420 -0.024916 0.145 Uiso calc 0.448(19) C 5
C C83' 0.985(3) 0.1349(14) -0.0142(11) 0.202(15) Uani d 0.448(19) C 5
H H83C 1.053561 0.088211 -0.020926 0.242 Uiso calc 0.448(19) C 5
H H83D 0.953558 0.128606 -0.050832 0.242 Uiso calc 0.448(19) C 5
C C84' 0.914(2) 0.1284(19) 0.0577(12) 0.178(10) Uani d 0.448(19) C 5
H H84C 0.841062 0.146918 0.056007 0.214 Uiso calc 0.448(19) C 5
H H84D 0.933465 0.066102 0.074487 0.214 Uiso calc 0.448(19) C 5
C C85' 0.928(3) 0.190(2) 0.1051(11) 0.229(16) Uani d 0.448(19) C 5
H H85C 0.861217 0.234413 0.128114 0.275 Uiso calc 0.448(19) C 5
H H85D 0.961376 0.156266 0.140532 0.275 Uiso calc 0.448(19) C 5
O O2 0.0069(11) 0.6883(9) 0.2445(8) 0.281(7) Uani d 0.692(11) D 1
C C86 0.0053(11) 0.7656(11) 0.2816(7) 0.213(6) Uani d 0.692(11) D 1
H H86A 0.065590 0.750775 0.301101 0.256 Uiso calc 0.692(11) D 1
H H86B -0.059219 0.786982 0.318953 0.256 Uiso calc 0.692(11) D 1
C C87 0.011(2) 0.8350(10) 0.2237(11) 0.317(14) Uani d 0.692(11) D 1
H H87A 0.015446 0.891272 0.238782 0.380 Uiso calc 0.692(11) D 1
H H87B -0.045608 0.847792 0.200871 0.380 Uiso calc 0.692(11) D 1
C C88 0.1153(16) 0.7737(13) 0.1806(13) 0.293(12) Uani d 0.692(11) D 1
H H88A 0.169603 0.756091 0.205728 0.351 Uiso calc 0.692(11) D 1
H H88B 0.140321 0.799965 0.135616 0.351 Uiso calc 0.692(11) D 1
C C89 0.0748(13) 0.6963(11) 0.1735(8) 0.232(6) Uani d 0.692(11) D 1
H H89A 0.034344 0.710457 0.138899 0.279 Uiso calc 0.692(11) D 1
H H89B 0.132786 0.640049 0.159755 0.279 Uiso calc 0.692(11) D 1
O O2' 0.0890(18) 0.7946(14) 0.2499(12) 0.198(9) Uani d 0.308(11) D 5
C C86' 0.1048(19) 0.733(2) 0.1917(18) 0.239(19) Uani d 0.308(11) D 5
H H86C 0.139241 0.670218 0.202345 0.287 Uiso calc 0.308(11) D 5
H H86D 0.147548 0.749869 0.148331 0.287 Uiso calc 0.308(11) D 5
C C87' -0.007(2) 0.7461(15) 0.1857(16) 0.188(11) Uani d 0.308(11) D 5
H H87C -0.008325 0.720700 0.142863 0.225 Uiso calc 0.308(11) D 5
H H87D -0.051167 0.725750 0.226628 0.225 Uiso calc 0.308(11) D 5
C C88' -0.029(2) 0.8471(15) 0.1836(14) 0.201(11) Uani d 0.308(11) D 5
H H88C -0.097787 0.881231 0.177046 0.241 Uiso calc 0.308(11) D 5
H H88D 0.026203 0.866060 0.150442 0.241 Uiso calc 0.308(11) D 5
C C89' -0.0235(19) 0.846(2) 0.2592(13) 0.210(15) Uani d 0.308(11) D 5
H H89C -0.041572 0.906993 0.277449 0.252 Uiso calc 0.308(11) D 5
H H89D -0.068652 0.814257 0.289556 0.252 Uiso calc 0.308(11) D 5

loop_
_atom_site_aniso_label
_atom_site_aniso_U_11
_atom_site_aniso_U_22
_atom_site_aniso_U_33
_atom_site_aniso_U_12
_atom_site_aniso_U_13
_atom_site_aniso_U_23
Fe1 0.0388(2) 0.0358(2) 0.03504(19) -0.01454(15) -0.01060(14) 0.00090(14)
C1 0.0386(13) 0.0378(14) 0.0373(14) -0.0095(11) -0.0151(11) -0.0015(11)
N1 0.045(5) 0.051(5) 0.027(4) -0.020(3) -0.015(4) -0.006(4)
C2 0.050(4) 0.044(5) 0.038(6) -0.030(3) -0.008(4) -0.010(5)
C3 0.069(4) 0.049(6) 0.042(6) -0.029(4) -0.023(4) 0.003(5)
C4 0.104(6) 0.091(8) 0.065(8) -0.049(6) -0.020(6) 0.029(6)
C5 0.099(6) 0.126(11) 0.100(10) -0.054(7) 0.013(7) 0.034(8)
C6 0.065(5) 0.091(8) 0.101(9) -0.040(5) 0.006(5) 0.012(7)
C7 0.055(4) 0.056(6) 0.057(6) -0.034(4) -0.011(4) -0.001(5)
C8 0.071(6) 0.078(10) 0.059(10) -0.024(6) -0.027(5) 0.019(6)
C9 0.059(8) 0.104(10) 0.100(10) -0.042(7) -0.003(6) 0.026(8)
N1' 0.040(3) 0.053(4) 0.035(5) -0.028(3) -0.012(4) -0.002(5)
C2' 0.051(4) 0.046(5) 0.030(5) -0.027(3) -0.008(3) -0.006(4)
C3' 0.067(4) 0.054(5) 0.041(6) -0.034(3) -0.013(4) -0.004(4)
C4' 0.097(5) 0.080(7) 0.064(7) -0.046(5) -0.020(5) 0.028(5)
C5' 0.081(5) 0.121(10) 0.095(9) -0.061(6) -0.002(6) 0.045(7)
C6' 0.057(4) 0.098(9) 0.088(8) -0.038(5) -0.004(4) 0.018(6)
C7' 0.047(4) 0.065(6) 0.055(5) -0.031(4) -0.011(3) -0.007(4)
C8' 0.094(7) 0.067(7) 0.074(12) -0.027(5) -0.050(6) 0.027(6)
C9' 0.047(7) 0.093(8) 0.101(9) -0.016(6) -0.032(8) 0.035(7)
C10 0.0408(14) 0.0392(14) 0.0499(15) -0.0104(11) -0.0168(12) 0.0030(12)
N2 0.0618(14) 0.0461(13) 0.0544(14) -0.0100(11) -0.0253(12) -0.0097(11)
C11 0.0696(19) 0.0483(17) 0.0621(19) 0.0020(15) -0.0377(17) -0.0142(14)
C12 0.094(2) 0.0451(18) 0.098(3) -0.0025(17) -0.062(2) -0.0181(17)
C13 0.114(3) 0.074(3) 0.145(4) 0.000(2) -0.071(3) -0.041(3)
C14 0.114(4) 0.092(3) 0.122(4) 0.013(3) -0.065(3) -0.060(3)
C15 0.087(3) 0.110(3) 0.077(3) 0.027(2) -0.038(2) -0.034(2)
C16 0.070(2) 0.073(2) 0.063(2) 0.0087(16) -0.0324(18) -0.0187(17)
C17 0.109(3) 0.081(3) 0.123(3) -0.043(2) -0.054(3) 0.015(2)
C18 0.070(2) 0.113(3) 0.063(2) -0.008(2) -0.0109(17) 0.000(2)
C19 0.0455(15) 0.0394(14) 0.0482(15) -0.0151(12) -0.0165(12) 0.0030(12)
N3 0.0548(14) 0.0583(15) 0.0595(15) -0.0268(12) -0.0084(12) 0.0162(12)
C20 0.0568(18) 0.064(2) 0.076(2) -0.0296(16) -0.0067(16) 0.0218(16)
C21 0.096(3) 0.101(3) 0.072(2) -0.045(2) -0.004(2) 0.027(2)
C22 0.175(5) 0.154(5) 0.089(3) -0.086(4) 0.003(3) 0.037(3)
C23 0.167(6) 0.176(6) 0.146(5) -0.114(5) -0.006(4) 0.045(5)
C24 0.124(4) 0.136(4) 0.157(5) -0.095(3) -0.038(4) 0.039(4)
C25 0.093(3) 0.092(3) 0.116(3) -0.056(2) -0.031(2) 0.026(2)
C26 0.185(5) 0.134(4) 0.085(3) -0.081(4) -0.037(3) 0.012(3)
C27 0.176(5) 0.120(4) 0.148(5) -0.083(4) -0.069(4) 0.005(3)
C28 0.0436(14) 0.0416(15) 0.0379(13) -0.0155(12) -0.0112(11) 0.0030(11)
N4 0.0595(14) 0.0379(13) 0.0616(14) -0.0123(11) -0.0306(12) 0.0032(10)
C29 0.0577(17) 0.0364(15) 0.074(2) -0.0072(13) -0.0371(15) 0.0009(14)
C30 0.071(2) 0.0430(17) 0.089(2) -0.0169(15) -0.0421(18) 0.0078(15)
C31 0.094(3) 0.052(2) 0.120(3) -0.0301(19) -0.052(2) 0.005(2)
C32 0.107(3) 0.056(2) 0.128(4) -0.022(2) -0.058(3) -0.017(2)
C33 0.084(2) 0.059(2) 0.088(2) -0.0017(18) -0.039(2) -0.0197(18)
C34 0.0621(18) 0.0437(16) 0.077(2) -0.0026(14) -0.0342(17) -0.0060(15)
C35 0.102(3) 0.069(2) 0.097(3) -0.035(2) -0.029(2) 0.014(2)
C36 0.069(2) 0.070(2) 0.083(2) -0.0125(18) -0.0158(18) -0.0082(18)
C37 0.0437(14) 0.0391(14) 0.0364(13) -0.0140(11) -0.0115(11) 0.0033(11)
N5 0.0586(14) 0.0451(13) 0.0492(13) -0.0113(11) -0.0275(11) 0.0027(10)
C38 0.0644(19) 0.0472(17) 0.0592(18) -0.0090(14) -0.0372(15) 0.0014(14)
C39 0.065(2) 0.061(2) 0.083(2) -0.0084(17) -0.0372(18) -0.0034(17)
C40 0.077(3) 0.077(3) 0.133(4) 0.002(2) -0.049(3) -0.001(3)
C41 0.122(4) 0.069(3) 0.168(5) 0.010(3) -0.084(4) 0.023(3)
C42 0.140(4) 0.066(3) 0.119(3) -0.019(3) -0.073(3) 0.033(2)
C43 0.094(2) 0.0542(19) 0.066(2) -0.0192(18) -0.0384(19) 0.0095(16)
C44 0.078(2) 0.096(3) 0.094(3) -0.018(2) -0.012(2) -0.002(2)
C45 0.133(4) 0.079(3) 0.074(2) -0.038(2) -0.016(2) 0.013(2)
C46 0.0359(12) 0.0412(14) 0.0308(12) -0.0159(11) -0.0067(10) 0.0050(10)
N6 0.0468(12) 0.0354(11) 0.0381(11) -0.0141(9) -0.0172(9) 0.0030(9)
C47 0.0604(17) 0.0382(14) 0.0520(16) -0.0130(13) -0.0311(13) 0.0006(12)
C48 0.070(2) 0.0504(17) 0.080(2) -0.0257(15) -0.0369(17) 0.0079(15)
C49 0.110(3) 0.075(3) 0.130(4) -0.050(2) -0.064(3) 0.009(2)
C50 0.157(4) 0.078(3) 0.131(4) -0.047(3) -0.092(4) -0.004(3)
C51 0.135(3) 0.068(2) 0.071(2) -0.013(2) -0.062(2) -0.0150(18)
C52 0.081(2) 0.0481(17) 0.0518(17) -0.0080(15) -0.0346(16) -0.0027(13)
C53 0.072(2) 0.076(2) 0.095(3) -0.0385(18) -0.0188(19) 0.0206(19)
C54 0.099(3) 0.076(2) 0.0475(18) -0.011(2) -0.0131(17) -0.0015(16)
C55 0.0414(13) 0.0350(13) 0.0382(13) -0.0137(11) -0.0110(11) -0.0014(10)
N7 0.0504(14) 0.0394(12) 0.0521(13) -0.0082(11) -0.0205(11) -0.0082(10)
C56 0.0673(19) 0.0462(16) 0.0334(14) -0.0023(14) -0.0184(13) -0.0028(12)
C57 0.101(2) 0.0456(17) 0.0453(16) -0.0033(17) -0.0291(17) -0.0051(13)
C58 0.132(4) 0.056(2) 0.062(2) 0.012(2) -0.034(2) -0.0182(17)
C59 0.107(3) 0.096(3) 0.070(3) 0.038(3) -0.032(2) -0.023(2)
C60 0.072(2) 0.120(3) 0.053(2) 0.008(2) -0.0155(17) -0.014(2)
C61 0.0622(19) 0.076(2) 0.0361(15) -0.0035(17) -0.0137(14) -0.0047(14)
C62 0.138(3) 0.0514(19) 0.071(2) -0.033(2) -0.039(2) -0.0058(16)
C63 0.063(2) 0.109(3) 0.0546(19) -0.0346(19) -0.0045(15) -0.0038(18)
C64 0.0344(12) 0.0390(14) 0.0344(13) -0.0117(11) -0.0065(10) 0.0018(10)
N8 0.059(4) 0.029(3) 0.035(5) -0.013(3) -0.015(3) 0.001(3)
C65 0.063(4) 0.037(4) 0.035(4) -0.021(3) -0.017(5) 0.005(3)
C66 0.073(6) 0.046(4) 0.040(4) -0.018(4) -0.012(6) 0.000(4)
C67 0.092(10) 0.046(6) 0.079(4) -0.029(6) -0.039(8) 0.014(6)
C68 0.104(10) 0.039(4) 0.087(4) -0.020(5) -0.035(7) 0.008(3)
C69 0.098(7) 0.044(4) 0.076(4) -0.007(5) -0.033(6) 0.003(3)
C70 0.075(6) 0.040(4) 0.050(3) -0.009(4) -0.030(6) 0.001(4)
C71 0.070(7) 0.068(9) 0.070(5) -0.037(6) -0.021(5) 0.005(6)
C72 0.051(5) 0.084(11) 0.094(7) -0.001(5) -0.024(4) 0.004(6)
N8' 0.037(4) 0.054(6) 0.039(7) -0.011(4) -0.019(4) -0.004(4)
C65' 0.073(7) 0.034(5) 0.043(5) -0.015(4) -0.016(7) 0.004(5)
C66' 0.071(7) 0.047(6) 0.048(6) -0.034(6) -0.017(8) 0.006(6)
C67' 0.104(10) 0.058(7) 0.075(5) -0.032(7) -0.042(10) 0.013(6)
C68' 0.108(11) 0.045(6) 0.090(6) -0.025(7) -0.041(8) 0.007(5)
C69' 0.093(10) 0.043(6) 0.084(5) -0.014(6) -0.033(8) 0.003(5)
C70' 0.078(6) 0.042(5) 0.055(4) -0.021(4) -0.034(5) -0.002(5)
C71' 0.063(7) 0.065(11) 0.076(7) -0.029(6) -0.002(6) 0.008(8)
C72' 0.071(9) 0.066(10) 0.065(6) 0.002(7) -0.034(7) 0.001(6)
C73 0.0369(13) 0.0428(14) 0.0319(12) -0.0157(11) -0.0068(10) 0.0034(10)
N9 0.0461(12) 0.0450(12) 0.0494(12) -0.0170(10) -0.0198(10) 0.0033(10)
C74 0.0513(16) 0.0419(15) 0.0604(17) -0.0159(12) -0.0324(13) 0.0101(12)
C75 0.0538(17) 0.0613(19) 0.077(2) -0.0240(15) -0.0286(16) 0.0111(16)
C76 0.065(2) 0.071(2) 0.114(3) -0.0345(18) -0.043(2) 0.017(2)
C77 0.093(3) 0.057(2) 0.125(3) -0.0309(19) -0.071(3) 0.007(2)
C78 0.086(2) 0.0534(19) 0.082(2) -0.0179(17) -0.0511(19) -0.0015(16)
C79 0.0629(17) 0.0422(15) 0.0589(17) -0.0137(13) -0.0345(14) 0.0063(13)
C80 0.061(2) 0.107(3) 0.093(3) -0.038(2) -0.0128(19) 0.005(2)
C81 0.074(2) 0.065(2) 0.0521(17) -0.0163(16) -0.0250(15) 0.0024(14)
O1 0.217(14) 0.334(16) 0.126(12) -0.104(11) 0.013(12) -0.093(12)
C82 0.171(14) 0.232(19) 0.118(13) -0.045(13) -0.007(11) -0.078(12)
C83 0.163(12) 0.159(14) 0.130(9) 0.007(10) -0.092(9) -0.008(9)
C84 0.109(9) 0.251(17) 0.169(13) -0.009(9) -0.076(9) 0.008(10)
C85 0.112(9) 0.28(3) 0.113(10) -0.007(14) -0.023(8) -0.016(14)
O1' 0.59(4) 0.44(3) 0.205(18) -0.32(3) -0.17(2) 0.000(17)
C82' 0.113(11) 0.137(11) 0.129(10) -0.035(9) -0.063(9) 0.004(9)
C83' 0.26(4) 0.199(17) 0.121(14) -0.11(2) 0.047(18) -0.035(13)
C84' 0.23(2) 0.175(18) 0.087(16) -0.052(15) 0.024(17) -0.031(15)
C85' 0.31(4) 0.20(3) 0.123(14) -0.01(2) -0.050(18) -0.050(14)
O2 0.221(10) 0.248(12) 0.376(17) -0.092(10) -0.084(10) 0.083(11)
C86 0.142(9) 0.235(15) 0.243(13) -0.042(11) -0.066(9) 0.092(10)
C87 0.44(4) 0.198(16) 0.30(3) -0.09(2) -0.13(2) 0.120(13)
C88 0.35(3) 0.33(2) 0.27(2) -0.25(2) -0.048(16) 0.109(17)
C89 0.236(18) 0.226(14) 0.284(14) -0.091(12) -0.142(12) 0.060(12)
O2' 0.235(19) 0.166(17) 0.200(19) -0.070(14) -0.082(17) 0.070(13)
C86' 0.23(2) 0.22(3) 0.29(4) -0.02(2) -0.17(3) 0.02(2)
C87' 0.17(2) 0.153(16) 0.21(3) 0.026(15) -0.092(19) 0.015(16)
C88' 0.25(3) 0.178(16) 0.184(19) -0.053(17) -0.11(2) 0.057(19)
C89' 0.23(2) 0.26(4) 0.16(2) -0.09(2) -0.084(19) 0.02(2)

loop_
_atom_type_symbol
_atom_type_description
_atom_type_scat_dispersion_real
_atom_type_scat_dispersion_imag
_atom_type_scat_source
C C 0.0033 0.0016 'International Tables Vol C Tables 4.2.6.8 and 6.1.1.4'
H H 0.0000 0.0000 'International Tables Vol C Tables 4.2.6.8 and 6.1.1.4'
N N 0.0061 0.0033 'International Tables Vol C Tables 4.2.6.8 and 6.1.1.4'
O O 0.0106 0.0060 'International Tables Vol C Tables 4.2.6.8 and 6.1.1.4'
Fe Fe 0.3463 0.8444 'International Tables Vol C Tables 4.2.6.8 and 6.1.1.4'

loop_
_geom_angle_atom_site_label_1
_geom_angle_atom_site_label_2
_geom_angle_atom_site_label_3
_geom_angle_site_symmetry_1
_geom_angle_site_symmetry_3
_geom_angle
_geom_angle_publ_flag
C10 Fe1 C1 . . 84.67(10) y
C10 Fe1 C19 . . 94.05(11) y
C1 Fe1 C19 . . 177.81(11) y
C10 Fe1 C46 . . 171.45(10) y
C1 Fe1 C46 . . 86.80(9) y
C19 Fe1 C46 . . 94.46(10) y
C10 Fe1 C73 . . 97.51(10) y
C1 Fe1 C73 . . 88.02(9) y
C19 Fe1 C73 . . 90.39(10) y
C46 Fe1 C73 . . 81.56(9) y
C10 Fe1 C28 . . 99.78(10) y
C1 Fe1 C28 . . 96.36(10) y
C19 Fe1 C28 . . 85.61(10) y
C46 Fe1 C28 . . 81.76(10) y
C73 Fe1 C28 . . 162.48(9) y
N1' C1 Fe1 . . 175.6(11) ?
N1 C1 Fe1 . . 168.3(11) ?
C1 N1 C2 . . 172(2) ?
C3 C2 C7 . . 122.9(10) ?
C3 C2 N1 . . 118.3(13) ?
C7 C2 N1 . . 118.8(13) ?
C4 C3 C2 . . 116.8(11) ?
C4 C3 C8 . . 116.5(17) ?
C2 C3 C8 . . 126.7(18) ?
C5 C4 C3 . . 121.5(12) ?
C5 C4 H4 . . 119.2 ?
C3 C4 H4 . . 119.2 ?
C6 C5 C4 . . 120.3(12) ?
C6 C5 H5 . . 119.8 ?
C4 C5 H5 . . 119.8 ?
C5 C6 C7 . . 121.6(12) ?
C5 C6 H6 . . 119.2 ?
C7 C6 H6 . . 119.2 ?
C6 C7 C2 . . 116.8(11) ?
C6 C7 C9 . . 115.8(17) ?
C2 C7 C9 . . 127.2(16) ?
C3 C8 H8A . . 109.5 ?
C3 C8 H8B . . 109.5 ?
H8A C8 H8B . . 109.5 ?
C3 C8 H8C . . 109.5 ?
H8A C8 H8C . . 109.5 ?
H8B C8 H8C . . 109.5 ?
C7 C9 H9A . . 109.5 ?
C7 C9 H9B . . 109.5 ?
H9A C9 H9B . . 109.5 ?
C7 C9 H9C . . 109.5 ?
H9A C9 H9C . . 109.5 ?
H9B C9 H9C . . 109.5 ?
C1 N1' C2' . . 172.4(18) ?
C3' C2' C7' . . 122.8(9) ?
C3' C2' N1' . . 119.8(12) ?
C7' C2' N1' . . 117.4(12) ?
C4' C3' C2' . . 116.8(11) ?
C4' C3' C8' . . 123.2(16) ?
C2' C3' C8' . . 119.9(16) ?
C5' C4' C3' . . 121.5(11) ?
C5' C4' H4' . . 119.2 ?
C3' C4' H4' . . 119.2 ?
C6' C5' C4' . . 119.9(10) ?
C6' C5' H5' . . 120.1 ?
C4' C5' H5' . . 120.1 ?
C5' C6' C7' . . 122.0(11) ?
C5' C6' H6' . . 119.0 ?
C7' C6' H6' . . 119.0 ?
C6' C7' C2' . . 116.9(10) ?
C6' C7' C9' . . 125.3(16) ?
C2' C7' C9' . . 117.6(14) ?
C3' C8' H8D . . 109.5 ?
C3' C8' H8E . . 109.5 ?
H8D C8' H8E . . 109.5 ?
C3' C8' H8F . . 109.5 ?
H8D C8' H8F . . 109.5 ?
H8E C8' H8F . . 109.5 ?
C7' C9' H9D . . 109.5 ?
C7' C9' H9E . . 109.5 ?
H9D C9' H9E . . 109.5 ?
C7' C9' H9F . . 109.5 ?
H9D C9' H9F . . 109.5 ?
H9E C9' H9F . . 109.5 ?
N2 C10 Fe1 . . 170.3(2) ?
C10 N2 C11 . . 177.8(3) ?
C16 C11 N2 . . 119.7(3) ?
C16 C11 C12 . . 124.2(3) ?
N2 C11 C12 . . 116.1(3) ?
C13 C12 C11 . . 116.0(4) ?
C13 C12 C17 . . 122.7(4) ?
C11 C12 C17 . . 121.2(3) ?
C14 C13 C12 . . 121.9(4) ?
C14 C13 H13 . . 119.0 ?
C12 C13 H13 . . 119.0 ?
C13 C14 C15 . . 122.4(4) ?
C13 C14 H14 . . 118.8 ?
C15 C14 H14 . . 118.8 ?
C14 C15 C16 . . 118.9(4) ?
C14 C15 H15 . . 120.5 ?
C16 C15 H15 . . 120.5 ?
C11 C16 C15 . . 116.5(4) ?
C11 C16 C18 . . 122.7(3) ?
C15 C16 C18 . . 120.8(4) ?
C12 C17 H17A . . 109.5 ?
C12 C17 H17B . . 109.5 ?
H17A C17 H17B . . 109.5 ?
C12 C17 H17C . . 109.5 ?
H17A C17 H17C . . 109.5 ?
H17B C17 H17C . . 109.5 ?
C16 C18 H18A . . 109.5 ?
C16 C18 H18B . . 109.5 ?
H18A C18 H18B . . 109.5 ?
C16 C18 H18C . . 109.5 ?
H18A C18 H18C . . 109.5 ?
H18B C18 H18C . . 109.5 ?
N3 C19 Fe1 . . 178.3(2) ?
C19 N3 C20 . . 174.2(3) ?
C25 C20 C21 . . 122.9(3) ?
C25 C20 N3 . . 119.1(3) ?
C21 C20 N3 . . 118.0(3) ?
C22 C21 C20 . . 117.1(4) ?
C22 C21 C26 . . 121.3(4) ?
C20 C21 C26 . . 121.6(3) ?
C23 C22 C21 . . 120.9(5) ?
C23 C22 H22 . . 119.6 ?
C21 C22 H22 . . 119.6 ?
C22 C23 C24 . . 123.1(5) ?
C22 C23 H23 . . 118.5 ?
C24 C23 H23 . . 118.5 ?
C23 C24 C25 . . 119.1(5) ?
C23 C24 H24 . . 120.4 ?
C25 C24 H24 . . 120.4 ?
C20 C25 C24 . . 117.0(4) ?
C20 C25 C27 . . 121.1(3) ?
C24 C25 C27 . . 122.0(4) ?
C21 C26 H26A . . 109.5 ?
C21 C26 H26B . . 109.5 ?
H26A C26 H26B . . 109.5 ?
C21 C26 H26C . . 109.5 ?
H26A C26 H26C . . 109.5 ?
H26B C26 H26C . . 109.5 ?
C25 C27 H27A . . 109.5 ?
C25 C27 H27B . . 109.5 ?
H27A C27 H27B . . 109.5 ?
C25 C27 H27C . . 109.5 ?
H27A C27 H27C . . 109.5 ?
H27B C27 H27C . . 109.5 ?
N4 C28 C37 . . 109.9(2) ?
N4 C28 Fe1 . . 137.80(19) ?
C37 C28 Fe1 . . 111.97(16) ?
C28 N4 C29 . . 125.0(2) ?
C34 C29 C30 . . 120.6(3) ?
C34 C29 N4 . . 119.9(3) ?
C30 C29 N4 . . 118.8(3) ?
C31 C30 C29 . . 118.6(3) ?
C31 C30 C35 . . 120.2(3) ?
C29 C30 C35 . . 121.1(3) ?
C32 C31 C30 . . 121.3(3) ?
C32 C31 H31 . . 119.3 ?
C30 C31 H31 . . 119.3 ?
C33 C32 C31 . . 119.8(3) ?
C33 C32 H32 . . 120.1 ?
C31 C32 H32 . . 120.1 ?
C32 C33 C34 . . 121.0(3) ?
C32 C33 H33 . . 119.5 ?
C34 C33 H33 . . 119.5 ?
C29 C34 C33 . . 118.6(3) ?
C29 C34 C36 . . 120.7(3) ?
C33 C34 C36 . . 120.7(3) ?
C30 C35 H35A . . 109.5 ?
C30 C35 H35B . . 109.5 ?
H35A C35 H35B . . 109.5 ?
C30 C35 H35C . . 109.5 ?
H35A C35 H35C . . 109.5 ?
H35B C35 H35C . . 109.5 ?
C34 C36 H36A . . 109.5 ?
C34 C36 H36B . . 109.5 ?
H36A C36 H36B . . 109.5 ?
C34 C36 H36C . . 109.5 ?
H36A C36 H36C . . 109.5 ?
H36B C36 H36C . . 109.5 ?
N5 C37 N6 . . 116.3(2) ?
N5 C37 C28 . . 132.5(2) ?
N6 C37 C28 . . 111.2(2) ?
C37 N5 C38 . . 127.4(2) ?
C39 C38 C43 . . 120.4(3) ?
C39 C38 N5 . . 119.8(3) ?
C43 C38 N5 . . 118.9(3) ?
C40 C39 C38 . . 118.7(3) ?
C40 C39 C44 . . 121.1(3) ?
C38 C39 C44 . . 120.3(3) ?
C41 C40 C39 . . 121.4(4) ?
C41 C40 H40 . . 119.3 ?
C39 C40 H40 . . 119.3 ?
C40 C41 C42 . . 120.0(4) ?
C40 C41 H41 . . 120.0 ?
C42 C41 H41 . . 120.0 ?
C41 C42 C43 . . 121.0(4) ?
C41 C42 H42 . . 119.5 ?
C43 C42 H42 . . 119.5 ?
C42 C43 C38 . . 118.6(4) ?
C42 C43 C45 . . 121.8(4) ?
C38 C43 C45 . . 119.6(3) ?
C39 C44 H44A . . 109.5 ?
C39 C44 H44B . . 109.5 ?
H44A C44 H44B . . 109.5 ?
C39 C44 H44C . . 109.5 ?
H44A C44 H44C . . 109.5 ?
H44B C44 H44C . . 109.5 ?
C43 C45 H45A . . 109.5 ?
C43 C45 H45B . . 109.5 ?
H45A C45 H45B . . 109.5 ?
C43 C45 H45C . . 109.5 ?
H45A C45 H45C . . 109.5 ?
H45B C45 H45C . . 109.5 ?
N6 C46 C55 . . 122.9(2) ?
N6 C46 Fe1 . . 118.09(17) ?
C55 C46 Fe1 . . 118.73(17) ?
C46 N6 C37 . . 116.62(19) ?
C46 N6 C47 . . 125.8(2) ?
C37 N6 C47 . . 116.94(19) ?
C48 C47 C52 . . 122.2(3) ?
C48 C47 N6 . . 118.0(2) ?
C52 C47 N6 . . 119.8(2) ?
C49 C48 C47 . . 118.0(3) ?
C49 C48 C53 . . 119.9(3) ?
C47 C48 C53 . . 122.1(3) ?
C50 C49 C48 . . 120.7(4) ?
C50 C49 H49 . . 119.7 ?
C48 C49 H49 . . 119.7 ?
C51 C50 C49 . . 121.0(4) ?
C51 C50 H50 . . 119.5 ?
C49 C50 H50 . . 119.5 ?
C50 C51 C52 . . 120.9(4) ?
C50 C51 H51 . . 119.6 ?
C52 C51 H51 . . 119.6 ?
C51 C52 C47 . . 117.2(3) ?
C51 C52 C54 . . 121.5(3) ?
C47 C52 C54 . . 121.3(3) ?
C48 C53 H53A . . 109.5 ?
C48 C53 H53B . . 109.5 ?
H53A C53 H53B . . 109.5 ?
C48 C53 H53C . . 109.5 ?
H53A C53 H53C . . 109.5 ?
H53B C53 H53C . . 109.5 ?
C52 C54 H54A . . 109.5 ?
C52 C54 H54B . . 109.5 ?
H54A C54 H54B . . 109.5 ?
C52 C54 H54C . . 109.5 ?
H54A C54 H54C . . 109.5 ?
H54B C54 H54C . . 109.5 ?
C64 C55 C46 . . 111.4(2) ?
C64 C55 N7 . . 122.4(2) ?
C46 C55 N7 . . 126.2(2) ?
C56 N7 C55 . . 127.5(2) ?
C56 N7 H7 . . 118.2(17) ?
C55 N7 H7 . . 114.2(17) ?
N7 C56 C61 . . 122.5(3) ?
N7 C56 C57 . . 116.8(3) ?
C61 C56 C57 . . 120.7(3) ?
C58 C57 C56 . . 118.2(4) ?
C58 C57 C62 . . 120.5(3) ?
C56 C57 C62 . . 121.3(3) ?
C59 C58 C57 . . 121.5(4) ?
C59 C58 H58 . . 119.3 ?
C57 C58 H58 . . 119.3 ?
C58 C59 C60 . . 119.8(4) ?
C58 C59 H59 . . 120.1 ?
C60 C59 H59 . . 120.1 ?
C59 C60 C61 . . 121.8(4) ?
C59 C60 H60 . . 119.1 ?
C61 C60 H60 . . 119.1 ?
C60 C61 C56 . . 117.6(3) ?
C60 C61 C63 . . 118.1(3) ?
C56 C61 C63 . . 124.2(3) ?
C57 C62 H62A . . 109.5 ?
C57 C62 H62B . . 109.5 ?
H62A C62 H62B . . 109.5 ?
C57 C62 H62C . . 109.5 ?
H62A C62 H62C . . 109.5 ?
H62B C62 H62C . . 109.5 ?
C61 C63 H63A . . 109.5 ?
C61 C63 H63B . . 109.5 ?
H63A C63 H63B . . 109.5 ?
C61 C63 H63C . . 109.5 ?
H63A C63 H63C . . 109.5 ?
H63B C63 H63C . . 109.5 ?
N8' C64 C55 . . 125.1(10) ?
N8 C64 C55 . . 132.9(7) ?
N8' C64 C73 . . 119.1(9) ?
N8 C64 C73 . . 111.8(7) ?
C55 C64 C73 . . 115.3(2) ?
C64 N8 C65 . . 129.4(19) ?
C64 N8 H8 . . 115.3 ?
C65 N8 H8 . . 115.3 ?
C66 C65 C70 . . 121.4(9) ?
C66 C65 N8 . . 122.7(11) ?
C70 C65 N8 . . 115.1(10) ?
C65 C66 C67 . . 119.8(9) ?
C65 C66 C71 . . 122.0(11) ?
C67 C66 C71 . . 118.0(11) ?
C68 C67 C66 . . 118.9(9) ?
C68 C67 H67 . . 120.5 ?
C66 C67 H67 . . 120.5 ?
C67 C68 C69 . . 121.2(9) ?
C67 C68 H68 . . 119.4 ?
C69 C68 H68 . . 119.4 ?
C68 C69 C70 . . 121.1(9) ?
C68 C69 H69 . . 119.5 ?
C70 C69 H69 . . 119.5 ?
C69 C70 C65 . . 117.2(9) ?
C69 C70 C72 . . 119.4(11) ?
C65 C70 C72 . . 123.3(11) ?
C66 C71 H71A . . 109.5 ?
C66 C71 H71B . . 109.5 ?
H71A C71 H71B . . 109.5 ?
C66 C71 H71C . . 109.5 ?
H71A C71 H71C . . 109.5 ?
H71B C71 H71C . . 109.5 ?
C70 C72 H72A . . 109.5 ?
C70 C72 H72B . . 109.5 ?
H72A C72 H72B . . 109.5 ?
C70 C72 H72C . . 109.5 ?
H72A C72 H72C . . 109.5 ?
H72B C72 H72C . . 109.5 ?
C64 N8' C65' . . 136(2) ?
C64 N8' H8' . . 112.1 ?
C65' N8' H8' . . 112.1 ?
C66' C65' C70' . . 124.6(12) ?
C66' C65' N8' . . 120.4(13) ?
C70' C65' N8' . . 115.0(13) ?
C65' C66' C67' . . 116.1(12) ?
C65' C66' C71' . . 126.0(14) ?
C67' C66' C71' . . 117.9(14) ?
C68' C67' C66' . . 120.5(14) ?
C68' C67' H67' . . 119.7 ?
C66' C67' H67' . . 119.7 ?
C67' C68' C69' . . 123.1(13) ?
C67' C68' H68' . . 118.5 ?
C69' C68' H68' . . 118.5 ?
C68' C69' C70' . . 118.0(11) ?
C68' C69' H69' . . 121.0 ?
C70' C69' H69' . . 121.0 ?
C69' C70' C65' . . 117.4(13) ?
C69' C70' C72' . . 122.6(15) ?
C65' C70' C72' . . 119.7(16) ?
C66' C71' H71D . . 109.5 ?
C66' C71' H71E . . 109.5 ?
H71D C71' H71E . . 109.5 ?
C66' C71' H71F . . 109.5 ?
H71D C71' H71F . . 109.5 ?
H71E C71' H71F . . 109.5 ?
C70' C72' H72D . . 109.5 ?
C70' C72' H72E . . 109.5 ?
H72D C72' H72E . . 109.5 ?
C70' C72' H72F . . 109.5 ?
H72D C72' H72F . . 109.5 ?
H72E C72' H72F . . 109.5 ?
N9 C73 C64 . . 110.2(2) ?
N9 C73 Fe1 . . 140.42(18) ?
C64 C73 Fe1 . . 109.28(15) ?
C73 N9 C74 . . 128.2(2) ?
C75 C74 C79 . . 120.4(2) ?
C75 C74 N9 . . 117.8(2) ?
C79 C74 N9 . . 120.7(2) ?
C74 C75 C76 . . 118.4(3) ?
C74 C75 C80 . . 121.3(3) ?
C76 C75 C80 . . 120.3(3) ?
C77 C76 C75 . . 121.3(3) ?
C77 C76 H76 . . 119.4 ?
C75 C76 H76 . . 119.4 ?
C78 C77 C76 . . 119.9(3) ?
C78 C77 H77 . . 120.0 ?
C76 C77 H77 . . 120.0 ?
C77 C78 C79 . . 121.3(3) ?
C77 C78 H78 . . 119.4 ?
C79 C78 H78 . . 119.4 ?
C78 C79 C74 . . 118.7(3) ?
C78 C79 C81 . . 120.5(3) ?
C74 C79 C81 . . 120.7(2) ?
C75 C80 H80A . . 109.5 ?
C75 C80 H80B . . 109.5 ?
H80A C80 H80B . . 109.5 ?
C75 C80 H80C . . 109.5 ?
H80A C80 H80C . . 109.5 ?
H80B C80 H80C . . 109.5 ?
C79 C81 H81A . . 109.5 ?
C79 C81 H81B . . 109.5 ?
H81A C81 H81B . . 109.5 ?
C79 C81 H81C . . 109.5 ?
H81A C81 H81C . . 109.5 ?
H81B C81 H81C . . 109.5 ?
C82 O1 C85 . . 110.7(14) ?
O1 C82 C83 . . 104.8(12) ?
O1 C82 H82A . . 110.8 ?
C83 C82 H82A . . 110.8 ?
O1 C82 H82B . . 110.8 ?
C83 C82 H82B . . 110.8 ?
H82A C82 H82B . . 108.9 ?
C82 C83 C84 . . 107.1(10) ?
C82 C83 H83A . . 110.3 ?
C84 C83 H83A . . 110.3 ?
C82 C83 H83B . . 110.3 ?
C84 C83 H83B . . 110.3 ?
H83A C83 H83B . . 108.5 ?
C85 C84 C83 . . 103.3(11) ?
C85 C84 H84A . . 111.1 ?
C83 C84 H84A . . 111.1 ?
C85 C84 H84B . . 111.1 ?
C83 C84 H84B . . 111.1 ?
H84A C84 H84B . . 109.1 ?
O1 C85 C84 . . 105.8(11) ?
O1 C85 H85A . . 110.6 ?
C84 C85 H85A . . 110.6 ?
O1 C85 H85B . . 110.6 ?
C84 C85 H85B . . 110.6 ?
H85A C85 H85B . . 108.7 ?
C82' O1' C85' . . 111.9(15) ?
O1' C82' C83' . . 100.4(14) ?
O1' C82' H82C . . 111.7 ?
C83' C82' H82C . . 111.7 ?
O1' C82' H82D . . 111.7 ?
C83' C82' H82D . . 111.7 ?
H82C C82' H82D . . 109.5 ?
C82' C83' C84' . . 103.5(12) ?
C82' C83' H83C . . 111.1 ?
C84' C83' H83C . . 111.1 ?
C82' C83' H83D . . 111.1 ?
C84' C83' H83D . . 111.1 ?
H83C C83' H83D . . 109.0 ?
C85' C84' C83' . . 107.0(12) ?
C85' C84' H84C . . 110.3 ?
C83' C84' H84C . . 110.3 ?
C85' C84' H84D . . 110.3 ?
C83' C84' H84D . . 110.3 ?
H84C C84' H84D . . 108.6 ?
O1' C85' C84' . . 102.7(14) ?
O1' C85' H85C . . 111.2 ?
C84' C85' H85C . . 111.2 ?
O1' C85' H85D . . 111.2 ?
C84' C85' H85D . . 111.2 ?
H85C C85' H85D . . 109.1 ?
C86 O2 C89 . . 102.5(11) ?
O2 C86 C87 . . 101.8(13) ?
O2 C86 H86A . . 111.4 ?
C87 C86 H86A . . 111.4 ?
O2 C86 H86B . . 111.4 ?
C87 C86 H86B . . 111.4 ?
H86A C86 H86B . . 109.3 ?
C86 C87 C88 . . 92.3(13) ?
C86 C87 H87A . . 113.2 ?
C88 C87 H87A . . 113.2 ?
C86 C87 H87B . . 113.2 ?
C88 C87 H87B . . 113.2 ?
H87A C87 H87B . . 110.6 ?
C87 C88 C89 . . 95.5(13) ?
C87 C88 H88A . . 112.6 ?
C89 C88 H88A . . 112.6 ?
C87 C88 H88B . . 112.6 ?
C89 C88 H88B . . 112.6 ?
H88A C88 H88B . . 110.1 ?
O2 C89 C88 . . 104.5(11) ?
O2 C89 H89A . . 110.9 ?
C88 C89 H89A . . 110.9 ?
O2 C89 H89B . . 110.9 ?
C88 C89 H89B . . 110.9 ?
H89A C89 H89B . . 108.9 ?
C89' O2' C86' . . 99.2(16) ?
O2' C86' C87' . . 104.8(16) ?
O2' C86' H86C . . 110.8 ?
C87' C86' H86C . . 110.8 ?
O2' C86' H86D . . 110.8 ?
C87' C86' H86D . . 110.8 ?
H86C C86' H86D . . 108.9 ?
C88' C87' C86' . . 89.5(15) ?
C88' C87' H87C . . 113.7 ?
C86' C87' H87C . . 113.7 ?
C88' C87' H87D . . 113.7 ?
C86' C87' H87D . . 113.7 ?
H87C C87' H87D . . 111.0 ?
C87' C88' C89' . . 89.8(15) ?
C87' C88' H88C . . 113.7 ?
C89' C88' H88C . . 113.7 ?
C87' C88' H88D . . 113.7 ?
C89' C88' H88D . . 113.7 ?
H88C C88' H88D . . 110.9 ?
O2' C89' C88' . . 99.6(15) ?
O2' C89' H89C . . 111.8 ?
C88' C89' H89C . . 111.8 ?
O2' C89' H89D . . 111.8 ?
C88' C89' H89D . . 111.8 ?
H89C C89' H89D . . 109.6 ?

loop_
_geom_bond_atom_site_label_1
_geom_bond_atom_site_label_2
_geom_bond_site_symmetry_2
_geom_bond_distance
_geom_bond_publ_flag
Fe1 C10 . 1.851(3) y
Fe1 C1 . 1.852(2) y
Fe1 C19 . 1.854(3) y
Fe1 C46 . 1.955(2) y
Fe1 C73 . 2.011(2) y
Fe1 C28 . 2.014(2) y
C1 N1' . 1.177(6) ?
C1 N1 . 1.178(7) ?
N1 C2 . 1.407(10) ?
C2 C3 . 1.388(10) ?
C2 C7 . 1.401(11) ?
C3 C4 . 1.381(11) ?
C3 C8 . 1.506(8) ?
C4 C5 . 1.365(12) ?
C4 H4 . 0.9300 ?
C5 C6 . 1.363(12) ?
C5 H5 . 0.9300 ?
C6 C7 . 1.376(11) ?
C6 H6 . 0.9300 ?
C7 C9 . 1.513(8) ?
C8 H8A . 0.9600 ?
C8 H8B . 0.9600 ?
C8 H8C . 0.9600 ?
C9 H9A . 0.9600 ?
C9 H9B . 0.9600 ?
C9 H9C . 0.9600 ?
N1' C2' . 1.406(9) ?
C2' C3' . 1.387(10) ?
C2' C7' . 1.401(10) ?
C3' C4' . 1.382(10) ?
C3' C8' . 1.508(8) ?
C4' C5' . 1.368(11) ?
C4' H4' . 0.9300 ?
C5' C6' . 1.364(10) ?
C5' H5' . 0.9300 ?
C6' C7' . 1.364(10) ?
C6' H6' . 0.9300 ?
C7' C9' . 1.511(8) ?
C8' H8D . 0.9600 ?
C8' H8E . 0.9600 ?
C8' H8F . 0.9600 ?
C9' H9D . 0.9600 ?
C9' H9E . 0.9600 ?
C9' H9F . 0.9600 ?
C10 N2 . 1.172(3) ?
N2 C11 . 1.386(3) ?
C11 C16 . 1.369(4) ?
C11 C12 . 1.429(4) ?
C12 C13 . 1.369(5) ?
C12 C17 . 1.483(5) ?
C13 C14 . 1.338(6) ?
C13 H13 . 0.9300 ?
C14 C15 . 1.393(6) ?
C14 H14 . 0.9300 ?
C15 C16 . 1.424(5) ?
C15 H15 . 0.9300 ?
C16 C18 . 1.493(5) ?
C17 H17A . 0.9600 ?
C17 H17B . 0.9600 ?
C17 H17C . 0.9600 ?
C18 H18A . 0.9600 ?
C18 H18B . 0.9600 ?
C18 H18C . 0.9600 ?
C19 N3 . 1.170(3) ?
N3 C20 . 1.411(3) ?
C20 C25 . 1.374(5) ?
C20 C21 . 1.404(5) ?
C21 C22 . 1.378(5) ?
C21 C26 . 1.487(5) ?
C22 C23 . 1.339(7) ?
C22 H22 . 0.9300 ?
C23 C24 . 1.351(7) ?
C23 H23 . 0.9300 ?
C24 C25 . 1.426(6) ?
C24 H24 . 0.9300 ?
C25 C27 . 1.483(6) ?
C26 H26A . 0.9600 ?
C26 H26B . 0.9600 ?
C26 H26C . 0.9600 ?
C27 H27A . 0.9600 ?
C27 H27B . 0.9600 ?
C27 H27C . 0.9600 ?
C28 N4 . 1.288(3) ?
C28 C37 . 1.530(3) ?
N4 C29 . 1.418(3) ?
C29 C34 . 1.396(4) ?
C29 C30 . 1.397(4) ?
C30 C31 . 1.388(4) ?
C30 C35 . 1.504(5) ?
C31 C32 . 1.373(5) ?
C31 H31 . 0.9300 ?
C32 C33 . 1.372(5) ?
C32 H32 . 0.9300 ?
C33 C34 . 1.397(4) ?
C33 H33 . 0.9300 ?
C34 C36 . 1.494(4) ?
C35 H35A . 0.9600 ?
C35 H35B . 0.9600 ?
C35 H35C . 0.9600 ?
C36 H36A . 0.9600 ?
C36 H36B . 0.9600 ?
C36 H36C . 0.9600 ?
C37 N5 . 1.261(3) ?
C37 N6 . 1.429(3) ?
N5 C38 . 1.412(3) ?
C38 C39 . 1.399(4) ?
C38 C43 . 1.399(4) ?
C39 C40 . 1.384(5) ?
C39 C44 . 1.498(5) ?
C40 C41 . 1.359(6) ?
C40 H40 . 0.9300 ?
C41 C42 . 1.378(6) ?
C41 H41 . 0.9300 ?
C42 C43 . 1.385(5) ?
C42 H42 . 0.9300 ?
C43 C45 . 1.497(5) ?
C44 H44A . 0.9600 ?
C44 H44B . 0.9600 ?
C44 H44C . 0.9600 ?
C45 H45A . 0.9600 ?
C45 H45B . 0.9600 ?
C45 H45C . 0.9600 ?
C46 N6 . 1.354(3) ?
C46 C55 . 1.414(3) ?
N6 C47 . 1.459(3) ?
C47 C48 . 1.389(4) ?
C47 C52 . 1.398(4) ?
C48 C49 . 1.388(4) ?
C48 C53 . 1.497(4) ?
C49 C50 . 1.366(6) ?
C49 H49 . 0.9300 ?
C50 C51 . 1.365(6) ?
C50 H50 . 0.9300 ?
C51 C52 . 1.395(4) ?
C51 H51 . 0.9300 ?
C52 C54 . 1.486(4) ?
C53 H53A . 0.9600 ?
C53 H53B . 0.9600 ?
C53 H53C . 0.9600 ?
C54 H54A . 0.9600 ?
C54 H54B . 0.9600 ?
C54 H54C . 0.9600 ?
C55 C64 . 1.390(3) ?
C55 N7 . 1.418(3) ?
N7 C56 . 1.403(3) ?
N7 H7 . 0.85(3) ?
C56 C61 . 1.405(4) ?
C56 C57 . 1.408(4) ?
C57 C58 . 1.388(5) ?
C57 C62 . 1.500(5) ?
C58 C59 . 1.367(6) ?
C58 H58 . 0.9300 ?
C59 C60 . 1.370(6) ?
C59 H59 . 0.9300 ?
C60 C61 . 1.393(4) ?
C60 H60 . 0.9300 ?
C61 C63 . 1.497(4) ?
C62 H62A . 0.9600 ?
C62 H62B . 0.9600 ?
C62 H62C . 0.9600 ?
C63 H63A . 0.9600 ?
C63 H63B . 0.9600 ?
C63 H63C . 0.9600 ?
C64 N8' . 1.345(7) ?
C64 N8 . 1.348(6) ?
C64 C73 . 1.523(3) ?
N8 C65 . 1.438(10) ?
N8 H8 . 0.8600 ?
C65 C66 . 1.387(10) ?
C65 C70 . 1.408(10) ?
C66 C67 . 1.405(10) ?
C66 C71 . 1.497(7) ?
C67 C68 . 1.373(11) ?
C67 H67 . 0.9300 ?
C68 C69 . 1.387(11) ?
C68 H68 . 0.9300 ?
C69 C70 . 1.394(10) ?
C69 H69 . 0.9300 ?
C70 C72 . 1.498(7) ?
C71 H71A . 0.9600 ?
C71 H71B . 0.9600 ?
C71 H71C . 0.9600 ?
C72 H72A . 0.9600 ?
C72 H72B . 0.9600 ?
C72 H72C . 0.9600 ?
N8' C65' . 1.428(12) ?
N8' H8' . 0.8600 ?
C65' C66' . 1.384(12) ?
C65' C70' . 1.407(12) ?
C66' C67' . 1.396(12) ?
C66' C71' . 1.493(8) ?
C67' C68' . 1.367(13) ?
C67' H67' . 0.9300 ?
C68' C69' . 1.394(14) ?
C68' H68' . 0.9300 ?
C69' C70' . 1.399(13) ?
C69' H69' . 0.9300 ?
C70' C72' . 1.499(8) ?
C71' H71D . 0.9600 ?
C71' H71E . 0.9600 ?
C71' H71F . 0.9600 ?
C72' H72D . 0.9600 ?
C72' H72E . 0.9600 ?
C72' H72F . 0.9600 ?
C73 N9 . 1.285(3) ?
N9 C74 . 1.415(3) ?
C74 C75 . 1.398(4) ?
C74 C79 . 1.403(4) ?
C75 C76 . 1.398(4) ?
C75 C80 . 1.501(4) ?
C76 C77 . 1.371(5) ?
C76 H76 . 0.9300 ?
C77 C78 . 1.368(5) ?
C77 H77 . 0.9300 ?
C78 C79 . 1.390(4) ?
C78 H78 . 0.9300 ?
C79 C81 . 1.492(4) ?
C80 H80A . 0.9600 ?
C80 H80B . 0.9600 ?
C80 H80C . 0.9600 ?
C81 H81A . 0.9600 ?
C81 H81B . 0.9600 ?
C81 H81C . 0.9600 ?
O1 C82 . 1.416(11) ?
O1 C85 . 1.436(12) ?
C82 C83 . 1.495(11) ?
C82 H82A . 0.9700 ?
C82 H82B . 0.9700 ?
C83 C84 . 1.530(13) ?
C83 H83A . 0.9700 ?
C83 H83B . 0.9700 ?
C84 C85 . 1.461(12) ?
C84 H84A . 0.9700 ?
C84 H84B . 0.9700 ?
C85 H85A . 0.9700 ?
C85 H85B . 0.9700 ?
O1' C82' . 1.436(12) ?
O1' C85' . 1.444(13) ?
C82' C83' . 1.489(13) ?
C82' H82C . 0.9700 ?
C82' H82D . 0.9700 ?
C83' C84' . 1.508(14) ?
C83' H83C . 0.9700 ?
C83' H83D . 0.9700 ?
C84' C85' . 1.487(12) ?
C84' H84C . 0.9700 ?
C84' H84D . 0.9700 ?
C85' H85C . 0.9700 ?
C85' H85D . 0.9700 ?
O2 C86 . 1.445(11) ?
O2 C89 . 1.482(11) ?
C86 C87 . 1.510(12) ?
C86 H86A . 0.9700 ?
C86 H86B . 0.9700 ?
C87 C88 . 1.510(15) ?
C87 H87A . 0.9700 ?
C87 H87B . 0.9700 ?
C88 C89 . 1.511(12) ?
C88 H88A . 0.9700 ?
C88 H88B . 0.9700 ?
C89 H89A . 0.9700 ?
C89 H89B . 0.9700 ?
O2' C89' . 1.469(13) ?
O2' C86' . 1.477(13) ?
C86' C87' . 1.539(13) ?
C86' H86C . 0.9700 ?
C86' H86D . 0.9700 ?
C87' C88' . 1.492(15) ?
C87' H87C . 0.9700 ?
C87' H87D . 0.9700 ?
C88' C89' . 1.515(14) ?
C88' H88C . 0.9700 ?
C88' H88D . 0.9700 ?
C89' H89C . 0.9700 ?
C89' H89D . 0.9700 ?

loop_
_geom_hbond_atom_site_label_D
_geom_hbond_atom_site_label_H
_geom_hbond_atom_site_label_A
_geom_hbond_site_symmetry_A
_geom_hbond_distance_DH
_geom_hbond_distance_HA
_geom_hbond_distance_DA
_geom_hbond_angle_DHA
_geom_hbond_publ_flag
N8 H8 N9 . 0.86 2.10 2.515(13) 109.4 yes
N8' H8' N9 . 0.86 2.22 2.644(18) 110.2 yes

loop_
_geom_torsion_atom_site_label_1
_geom_torsion_atom_site_label_2
_geom_torsion_atom_site_label_3
_geom_torsion_atom_site_label_4
_geom_torsion_site_symmetry_1
_geom_torsion_site_symmetry_2
_geom_torsion_site_symmetry_3
_geom_torsion_site_symmetry_4
_geom_torsion
_geom_torsion_publ_flag
C10 Fe1 C1 N1 . . . . -34(7) ?
C46 Fe1 C1 N1 . . . . 146(7) ?
C73 Fe1 C1 N1 . . . . 64(7) ?
C28 Fe1 C1 N1 . . . . -133(7) ?
C7 C2 C3 C4 . . . . -1(3) ?
N1 C2 C3 C4 . . . . 175.9(18) ?
C7 C2 C3 C8 . . . . 178(2) ?
N1 C2 C3 C8 . . . . -5(3) ?
C2 C3 C4 C5 . . . . 0(2) ?
C8 C3 C4 C5 . . . . -179(2) ?
C3 C4 C5 C6 . . . . 2(2) ?
C4 C5 C6 C7 . . . . -2(2) ?
C5 C6 C7 C2 . . . . 1(2) ?
C5 C6 C7 C9 . . . . 175.2(18) ?
C3 C2 C7 C6 . . . . 1(3) ?
N1 C2 C7 C6 . . . . -176.5(18) ?
C3 C2 C7 C9 . . . . -172(2) ?
N1 C2 C7 C9 . . . . 10(3) ?
C7' C2' C3' C4' . . . . 2(2) ?
N1' C2' C3' C4' . . . . -175.7(17) ?
C7' C2' C3' C8' . . . . -174(2) ?
N1' C2' C3' C8' . . . . 8(3) ?
C2' C3' C4' C5' . . . . 0(2) ?
C8' C3' C4' C5' . . . . 176(2) ?
C3' C4' C5' C6' . . . . -2.3(19) ?
C4' C5' C6' C7' . . . . 2.9(19) ?
C5' C6' C7' C2' . . . . -1(2) ?
C5' C6' C7' C9' . . . . -174.8(17) ?
C3' C2' C7' C6' . . . . -2(2) ?
N1' C2' C7' C6' . . . . 176.2(17) ?
C3' C2' C7' C9' . . . . 172.5(19) ?
N1' C2' C7' C9' . . . . -9(3) ?
C16 C11 C12 C13 . . . . -0.3(5) ?
N2 C11 C12 C13 . . . . 178.9(3) ?
C16 C11 C12 C17 . . . . 179.4(3) ?
N2 C11 C12 C17 . . . . -1.4(4) ?
C11 C12 C13 C14 . . . . -0.5(6) ?
C17 C12 C13 C14 . . . . 179.8(4) ?
C12 C13 C14 C15 . . . . 0.6(7) ?
C13 C14 C15 C16 . . . . 0.0(6) ?
N2 C11 C16 C15 . . . . -178.2(3) ?
C12 C11 C16 C15 . . . . 0.9(5) ?
N2 C11 C16 C18 . . . . 1.2(4) ?
C12 C11 C16 C18 . . . . -179.6(3) ?
C14 C15 C16 C11 . . . . -0.7(5) ?
C14 C15 C16 C18 . . . . 179.8(3) ?
C25 C20 C21 C22 . . . . 0.0(6) ?
N3 C20 C21 C22 . . . . 177.8(4) ?
C25 C20 C21 C26 . . . . -177.7(4) ?
N3 C20 C21 C26 . . . . 0.1(6) ?
C20 C21 C22 C23 . . . . 0.4(8) ?
C26 C21 C22 C23 . . . . 178.1(6) ?
C21 C22 C23 C24 . . . . -0.1(11) ?
C22 C23 C24 C25 . . . . -0.7(10) ?
C21 C20 C25 C24 . . . . -0.8(6) ?
N3 C20 C25 C24 . . . . -178.6(3) ?
C21 C20 C25 C27 . . . . 178.6(4) ?
N3 C20 C25 C27 . . . . 0.8(6) ?
C23 C24 C25 C20 . . . . 1.1(8) ?
C23 C24 C25 C27 . . . . -178.2(6) ?
C37 C28 N4 C29 . . . . 179.6(2) ?
Fe1 C28 N4 C29 . . . . -7.5(4) ?
C28 N4 C29 C34 . . . . -81.9(3) ?
C28 N4 C29 C30 . . . . 107.2(3) ?
C34 C29 C30 C31 . . . . 4.1(4) ?
N4 C29 C30 C31 . . . . 174.9(3) ?
C34 C29 C30 C35 . . . . -171.7(3) ?
N4 C29 C30 C35 . . . . -0.8(4) ?
C29 C30 C31 C32 . . . . -1.3(5) ?
C35 C30 C31 C32 . . . . 174.4(3) ?
C30 C31 C32 C33 . . . . -1.9(6) ?
C31 C32 C33 C34 . . . . 2.4(5) ?
C30 C29 C34 C33 . . . . -3.5(4) ?
N4 C29 C34 C33 . . . . -174.3(2) ?
C30 C29 C34 C36 . . . . 174.3(3) ?
N4 C29 C34 C36 . . . . 3.6(4) ?
C32 C33 C34 C29 . . . . 0.3(5) ?
C32 C33 C34 C36 . . . . -177.6(3) ?
N4 C28 C37 N5 . . . . -11.3(4) ?
Fe1 C28 C37 N5 . . . . 173.9(2) ?
N4 C28 C37 N6 . . . . 170.2(2) ?
Fe1 C28 C37 N6 . . . . -4.6(2) ?
N6 C37 N5 C38 . . . . -179.2(2) ?
C28 C37 N5 C38 . . . . 2.5(5) ?
C37 N5 C38 C39 . . . . -95.2(3) ?
C37 N5 C38 C43 . . . . 96.0(3) ?
C43 C38 C39 C40 . . . . -2.6(4) ?
N5 C38 C39 C40 . . . . -171.2(3) ?
C43 C38 C39 C44 . . . . 176.0(3) ?
N5 C38 C39 C44 . . . . 7.4(4) ?
C38 C39 C40 C41 . . . . 1.3(6) ?
C44 C39 C40 C41 . . . . -177.3(4) ?
C39 C40 C41 C42 . . . . 0.8(7) ?
C40 C41 C42 C43 . . . . -1.6(7) ?
C41 C42 C43 C38 . . . . 0.2(6) ?
C41 C42 C43 C45 . . . . 179.4(4) ?
C39 C38 C43 C42 . . . . 1.9(5) ?
N5 C38 C43 C42 . . . . 170.6(3) ?
C39 C38 C43 C45 . . . . -177.3(3) ?
N5 C38 C43 C45 . . . . -8.6(4) ?
C55 C46 N6 C37 . . . . 178.3(2) ?
Fe1 C46 N6 C37 . . . . 4.1(3) ?
C55 C46 N6 C47 . . . . 7.4(4) ?
Fe1 C46 N6 C47 . . . . -166.72(18) ?
N5 C37 N6 C46 . . . . -178.2(2) ?
C28 C37 N6 C46 . . . . 0.5(3) ?
N5 C37 N6 C47 . . . . -6.5(3) ?
C28 C37 N6 C47 . . . . 172.2(2) ?
C46 N6 C47 C48 . . . . 83.3(3) ?
C37 N6 C47 C48 . . . . -87.5(3) ?
C46 N6 C47 C52 . . . . -96.2(3) ?
C37 N6 C47 C52 . . . . 93.0(3) ?
C52 C47 C48 C49 . . . . 1.2(4) ?
N6 C47 C48 C49 . . . . -178.3(3) ?
C52 C47 C48 C53 . . . . -178.2(3) ?
N6 C47 C48 C53 . . . . 2.3(4) ?
C47 C48 C49 C50 . . . . -1.0(5) ?
C53 C48 C49 C50 . . . . 178.5(4) ?
C48 C49 C50 C51 . . . . 0.0(6) ?
C49 C50 C51 C52 . . . . 0.8(6) ?
C50 C51 C52 C47 . . . . -0.6(5) ?
C50 C51 C52 C54 . . . . 177.8(3) ?
C48 C47 C52 C51 . . . . -0.5(4) ?
N6 C47 C52 C51 . . . . 179.0(2) ?
C48 C47 C52 C54 . . . . -178.9(3) ?
N6 C47 C52 C54 . . . . 0.6(4) ?
N6 C46 C55 C64 . . . . -168.7(2) ?
Fe1 C46 C55 C64 . . . . 5.4(3) ?
N6 C46 C55 N7 . . . . 12.7(4) ?
Fe1 C46 C55 N7 . . . . -173.24(18) ?
C64 C55 N7 C56 . . . . -46.0(4) ?
C46 C55 N7 C56 . . . . 132.5(3) ?
C55 N7 C56 C61 . . . . -28.1(4) ?
C55 N7 C56 C57 . . . . 154.8(2) ?
N7 C56 C57 C58 . . . . -177.0(3) ?
C61 C56 C57 C58 . . . . 5.8(4) ?
N7 C56 C57 C62 . . . . 4.0(4) ?
C61 C56 C57 C62 . . . . -173.2(3) ?
C56 C57 C58 C59 . . . . -0.6(5) ?
C62 C57 C58 C59 . . . . 178.5(3) ?
C57 C58 C59 C60 . . . . -3.7(6) ?
C58 C59 C60 C61 . . . . 2.8(6) ?
C59 C60 C61 C56 . . . . 2.4(5) ?
C59 C60 C61 C63 . . . . -174.8(3) ?
N7 C56 C61 C60 . . . . 176.3(3) ?
C57 C56 C61 C60 . . . . -6.7(4) ?
N7 C56 C61 C63 . . . . -6.7(4) ?
C57 C56 C61 C63 . . . . 170.3(3) ?
C46 C55 C64 N8' . . . . 170.7(13) ?
N7 C55 C64 N8' . . . . -10.6(13) ?
C46 C55 C64 N8 . . . . 164.7(12) ?
N7 C55 C64 N8 . . . . -16.6(12) ?
C46 C55 C64 C73 . . . . -17.8(3) ?
N7 C55 C64 C73 . . . . 160.9(2) ?
C55 C64 N8 C65 . . . . 0(3) ?
C73 C64 N8 C65 . . . . -177.6(17) ?
C64 N8 C65 C66 . . . . -64(4) ?
C64 N8 C65 C70 . . . . 126(3) ?
C70 C65 C66 C67 . . . . -4(4) ?
N8 C65 C66 C67 . . . . -173(3) ?
C70 C65 C66 C71 . . . . 170(3) ?
N8 C65 C66 C71 . . . . 1(4) ?
C65 C66 C67 C68 . . . . -1(3) ?
C71 C66 C67 C68 . . . . -175.4(17) ?
C66 C67 C68 C69 . . . . 3(2) ?
C67 C68 C69 C70 . . . . 1(2) ?
C68 C69 C70 C65 . . . . -6(3) ?
C68 C69 C70 C72 . . . . 178.2(19) ?
C66 C65 C70 C69 . . . . 7(4) ?
N8 C65 C70 C69 . . . . 177(2) ?
C66 C65 C70 C72 . . . . -177(3) ?
N8 C65 C70 C72 . . . . -7(4) ?
C55 C64 N8' C65' . . . . -26(4) ?
C73 C64 N8' C65' . . . . 162(3) ?
C64 N8' C65' C66' . . . . -40(7) ?
C64 N8' C65' C70' . . . . 139(3) ?
C70' C65' C66' C67' . . . . -4(6) ?
N8' C65' C66' C67' . . . . 174(4) ?
C70' C65' C66' C71' . . . . 179(4) ?
N8' C65' C66' C71' . . . . -2(6) ?
C65' C66' C67' C68' . . . . 6(4) ?
C71' C66' C67' C68' . . . . -177(2) ?
C66' C67' C68' C69' . . . . -4(4) ?
C67' C68' C69' C70' . . . . -2(3) ?
C68' C69' C70' C65' . . . . 4(4) ?
C68' C69' C70' C72' . . . . 177(3) ?
C66' C65' C70' C69' . . . . -1(6) ?
N8' C65' C70' C69' . . . . -180(3) ?
C66' C65' C70' C72' . . . . -174(4) ?
N8' C65' C70' C72' . . . . 7(6) ?
N8' C64 C73 N9 . . . . 16.8(13) ?
N8 C64 C73 N9 . . . . 22.9(9) ?
C55 C64 C73 N9 . . . . -155.2(2) ?
N8' C64 C73 Fe1 . . . . -166.2(13) ?
N8 C64 C73 Fe1 . . . . -160.1(9) ?
C55 C64 C73 Fe1 . . . . 21.8(2) ?
C64 C73 N9 C74 . . . . 175.9(2) ?
Fe1 C73 N9 C74 . . . . 0.3(4) ?
C73 N9 C74 C75 . . . . -104.7(3) ?
C73 N9 C74 C79 . . . . 86.6(3) ?
C79 C74 C75 C76 . . . . -2.3(4) ?
N9 C74 C75 C76 . . . . -170.9(2) ?
C79 C74 C75 C80 . . . . 174.5(3) ?
N9 C74 C75 C80 . . . . 5.8(4) ?
C74 C75 C76 C77 . . . . 0.6(5) ?
C80 C75 C76 C77 . . . . -176.2(3) ?
C75 C76 C77 C78 . . . . 0.2(5) ?
C76 C77 C78 C79 . . . . 0.7(5) ?
C77 C78 C79 C74 . . . . -2.3(4) ?
C77 C78 C79 C81 . . . . 173.0(3) ?
C75 C74 C79 C78 . . . . 3.1(4) ?
N9 C74 C79 C78 . . . . 171.4(2) ?
C75 C74 C79 C81 . . . . -172.1(2) ?
N9 C74 C79 C81 . . . . -3.8(4) ?
C85 O1 C82 C83 . . . . 18(3) ?
O1 C82 C83 C84 . . . . 0(2) ?
C82 C83 C84 C85 . . . . -17(2) ?
C82 O1 C85 C84 . . . . -29(3) ?
C83 C84 C85 O1 . . . . 27(2) ?
C85' O1' C82' C83' . . . . -36(3) ?
O1' C82' C83' C84' . . . . 37(3) ?
C82' C83' C84' C85' . . . . -27(3) ?
C82' O1' C85' C84' . . . . 19(4) ?
C83' C84' C85' O1' . . . . 5(4) ?
C89 O2 C86 C87 . . . . 33(2) ?
O2 C86 C87 C88 . . . . -60(2) ?
C86 C87 C88 C89 . . . . 60(2) ?
C86 O2 C89 C88 . . . . 6(2) ?
C87 C88 C89 O2 . . . . -43(2) ?
C89' O2' C86' C87' . . . . -11(3) ?
O2' C86' C87' C88' . . . . 51(3) ?
C86' C87' C88' C89' . . . . -67(2) ?
C86' O2' C89' C88' . . . . -33(3) ?
C87' C88' C89' O2' . . . . 67(2) ?

_cod_database_fobs_code 2243952
